data_4500601
loop_
_publ_author_name
'Andr\'e, V\^ania'
'Fernandes, Auguste'
'Santos, Pedro Paulo'
'Duarte, M. Teresa'

_publ_section_title
;
 On the Track of New Multicomponent Gabapentin Crystal Forms: Synthon
 Competition and pH Stability
;
_journal_issue 6
_journal_name_full 'Crystal Growth &amp; Design'
_journal_page_first 2325
_journal_paper_doi 10.1021/cg200008z
_journal_volume 11
_journal_year 2011
_chemical_formula_moiety 'C9 H17 N O2, C9 H6 O6, H2 O'
_chemical_formula_sum 'C18 H25 N O9'
_chemical_formula_weight 399.39
_chemical_name_common GBP_TrimesicAcid_hydrate
_chemical_name_systematic
;
 ?
;
_space_group_IT_number 14
_symmetry_cell_setting monoclinic
_symmetry_space_group_name_Hall '-P 2ybc'
_symmetry_space_group_name_H-M 'P 1 21/c 1'
_atom_sites_solution_hydrogens geom
_atom_sites_solution_primary direct
_atom_sites_solution_secondary difmap
_audit_creation_method SHELXL-97
_cell_angle_alpha 90.00
_cell_angle_beta 92.230(7)
_cell_angle_gamma 90.00
_cell_formula_units_Z 4
_cell_length_a 16.5260(7)
_cell_length_b 16.9290(10)
_cell_length_c 6.5610(10)
_cell_measurement_reflns_used 3475
_cell_measurement_temperature 150(2)
_cell_measurement_theta_max 25.80
_cell_measurement_theta_min 2.41
_cell_volume 1834.2(3)
_computing_cell_refinement 'BRUKER SMART (Bruker, 2005)'
_computing_data_collection 'BRUKER APEX2 (Bruker, 2005)'
_computing_data_reduction 'BRUKER SAINT (Bruker, 2005)'
_computing_molecular_graphics 'ORTEP 3.2 (Farrugia, 1997) and Mercury 2.2'
_computing_structure_refinement 'SHELXL-97 (Sheldrick, 2008)'
_computing_structure_solution 'SIR 97 (Altomare et al, 1999)'
_diffrn_ambient_temperature 150(2)
_diffrn_measured_fraction_theta_full 0.988
_diffrn_measured_fraction_theta_max 0.988
_diffrn_measurement_device_type 'Bruker APEX-II CCD area detector'
_diffrn_measurement_method 'phi and omega scans'
_diffrn_radiation_monochromator graphite
_diffrn_radiation_source 'fine-focus sealed tube'
_diffrn_radiation_type MoK\a
_diffrn_radiation_wavelength 0.71069
_diffrn_reflns_av_R_equivalents 0.1340
_diffrn_reflns_av_sigmaI/netI 0.1262
_diffrn_reflns_limit_h_max 20
_diffrn_reflns_limit_h_min -20
_diffrn_reflns_limit_k_max 20
_diffrn_reflns_limit_k_min -18
_diffrn_reflns_limit_l_max 7
_diffrn_reflns_limit_l_min -8
_diffrn_reflns_number 17469
_diffrn_reflns_theta_full 25.80
_diffrn_reflns_theta_max 25.80
_diffrn_reflns_theta_min 2.41
_exptl_absorpt_coefficient_mu 0.117
_exptl_absorpt_correction_type none
_exptl_crystal_colour colourless
_exptl_crystal_density_diffrn 1.446
_exptl_crystal_density_meas ?
_exptl_crystal_density_method 'not measured'
_exptl_crystal_description needle
_exptl_crystal_F_000 848
_exptl_crystal_size_max 0.40
_exptl_crystal_size_mid 0.03
_exptl_crystal_size_min 0.02
_refine_diff_density_max 0.349
_refine_diff_density_min -0.437
_refine_diff_density_rms 0.081
_refine_ls_extinction_coef 0.069(7)
_refine_ls_extinction_expression Fc^*^=kFc[1+0.001xFc^2^\l^3^/sin(2\q)]^-1/4^
_refine_ls_extinction_method SHELXL
_refine_ls_goodness_of_fit_ref 0.945
_refine_ls_hydrogen_treatment mixed
_refine_ls_matrix_type full
_refine_ls_number_parameters 271
_refine_ls_number_reflns 3475
_refine_ls_number_restraints 0
_refine_ls_restrained_S_all 0.945
_refine_ls_R_factor_all 0.1579
_refine_ls_R_factor_gt 0.0690
_refine_ls_shift/su_max 0.000
_refine_ls_shift/su_mean 0.000
_refine_ls_structure_factor_coef Fsqd
_refine_ls_weighting_details 'calc w=1/[\s^2^(Fo^2^)+(0.1082P)^2^+0.0000P] where P=(Fo^2^+2Fc^2^)/3'
_refine_ls_weighting_scheme calc
_refine_ls_wR_factor_gt 0.1692
_refine_ls_wR_factor_ref 0.1986
_reflns_number_gt 1737
_reflns_number_total 3475
_reflns_threshold_expression >2\s(I)
_cod_data_source_file cg200008z_si_002.cif
_cod_data_source_block GBP_TrimesicAcid_hydrate
_cod_depositor_comments
;
The following automatic conversions were performed:

'_symmetry_cell_setting' value 'Monoclinic' changed to 'monoclinic'
according to /home/saulius/struct/CIF-dictionaries/cif_core.dic
dictionary named 'cif_core.dic' version 2.4.1 from 2010-06-29.

Automatic conversion script
Id: cif_fix_values 1715 2011-07-08 13:25:40Z adriana 

The following automatic conversions were performed:

'_exptl_crystal_density_meas' value 'not measured' was changed to '?'
- the value is perceived as not measured.

Automatic conversion script
Id: cif_fix_values 3008 2015-01-20 13:52:24Z robertas 
;
_cod_original_sg_symbol_H-M P21/c
_cod_database_code 4500601

loop_
_symmetry_equiv_pos_as_xyz
'x, y, z'
'-x, y+1/2, -z+1/2'
'-x, -y, -z'
'x, -y-1/2, z-1/2'

loop_
_atom_site_label
_atom_site_type_symbol
_atom_site_fract_x
_atom_site_fract_y
_atom_site_fract_z
_atom_site_U_iso_or_equiv
_atom_site_adp_type
_atom_site_occupancy
_atom_site_symmetry_multiplicity
_atom_site_calc_flag
_atom_site_refinement_flags
O3 O 0.41643(15) 0.90826(14) 0.2658(4) 0.0287(7) Uani 1 1 d .
O4 O 0.53115(15) 0.84028(15) 0.2392(5) 0.0310(7) Uani 1 1 d .
H040 H 0.5513 0.8844 0.2500 0.047 Uiso 1 1 calc R
O5 O 0.40450(15) 0.48665(14) 0.2564(4) 0.0310(7) Uani 1 1 d .
O6 O 0.52167(15) 0.55132(15) 0.2339(5) 0.0360(8) Uani 1 1 d .
H060 H 0.5401 0.5063 0.2349 0.054 Uiso 1 1 calc R
O7 O 0.15919(16) 0.77158(15) 0.3372(5) 0.0340(8) Uani 1 1 d .
O8 O 0.15403(15) 0.63996(14) 0.3072(4) 0.0265(7) Uani 1 1 d .
H080 H 0.1080 0.6458 0.3473 0.040 Uiso 1 1 calc R
C10 C 0.4093(2) 0.7692(2) 0.2582(6) 0.0199(9) Uani 1 1 d .
C11 C 0.4485(2) 0.6968(2) 0.2490(6) 0.0210(9) Uani 1 1 d .
H11 H 0.5044 0.6948 0.2386 0.025 Uiso 1 1 calc R
C12 C 0.4040(2) 0.6277(2) 0.2553(6) 0.0202(9) Uani 1 1 d .
C13 C 0.3202(2) 0.6305(2) 0.2704(6) 0.0231(9) Uani 1 1 d .
H13 H 0.2906 0.5839 0.2726 0.028 Uiso 1 1 calc R
C14 C 0.2809(2) 0.7021(2) 0.2821(6) 0.0200(8) Uani 1 1 d .
C15 C 0.3258(2) 0.7712(2) 0.2729(6) 0.0216(9) Uani 1 1 d .
H15 H 0.2995 0.8197 0.2767 0.026 Uiso 1 1 calc R
C16 C 0.4528(2) 0.8455(2) 0.2550(6) 0.0200(9) Uani 1 1 d .
C17 C 0.4434(2) 0.5483(2) 0.2488(6) 0.0216(9) Uani 1 1 d .
C18 C 0.1914(2) 0.7075(2) 0.3107(6) 0.0225(9) Uani 1 1 d .
O1 O -0.00869(16) 0.46913(16) 0.7564(5) 0.0382(8) Uani 1 1 d .
O2 O -0.00929(16) 0.35439(15) 0.6000(5) 0.0341(8) Uani 1 1 d .
C1 C 0.1773(2) 0.4610(2) 0.7581(6) 0.0265(10) Uani 1 1 d .
C2 C 0.1771(3) 0.4193(2) 0.9674(7) 0.0327(11) Uani 1 1 d .
H2A H 0.2114 0.4486 1.0639 0.039 Uiso 1 1 calc R
H2B H 0.1225 0.4199 1.0165 0.039 Uiso 1 1 calc R
C3 C 0.2067(3) 0.3341(3) 0.9600(8) 0.0475(13) Uani 1 1 d .
H3A H 0.1687 0.3030 0.8771 0.057 Uiso 1 1 calc R
H3B H 0.2087 0.3123 1.0967 0.057 Uiso 1 1 calc R
C4 C 0.2906(3) 0.3286(3) 0.8713(8) 0.0481(13) Uani 1 1 d .
H4B H 0.3297 0.3555 0.9609 0.058 Uiso 1 1 calc R
H4A H 0.3066 0.2735 0.8630 0.058 Uiso 1 1 calc R
C5 C 0.2908(3) 0.3653(2) 0.6617(7) 0.0385(12) Uani 1 1 d .
H5B H 0.2559 0.3349 0.5687 0.046 Uiso 1 1 calc R
H5A H 0.3453 0.3638 0.6116 0.046 Uiso 1 1 calc R
C6 C 0.2615(2) 0.4503(2) 0.6669(7) 0.0326(11) Uani 1 1 d .
H6A H 0.2594 0.4710 0.5289 0.039 Uiso 1 1 calc R
H6B H 0.3006 0.4815 0.7462 0.039 Uiso 1 1 calc R
C7 C 0.1140(2) 0.4255(2) 0.6063(7) 0.0289(10) Uani 1 1 d .
H7A H 0.1143 0.4572 0.4833 0.035 Uiso 1 1 calc R
H7B H 0.1329 0.3733 0.5702 0.035 Uiso 1 1 calc R
C8 C 0.0276(2) 0.4172(2) 0.6634(6) 0.0248(9) Uani 1 1 d .
C9 C 0.1692(2) 0.5499(2) 0.7857(7) 0.0303(10) Uani 1 1 d .
H9B H 0.2171 0.5689 0.8605 0.036 Uiso 1 1 calc R
H9A H 0.1683 0.5745 0.6520 0.036 Uiso 1 1 calc R
N1 N 0.0967(2) 0.5770(2) 0.8933(6) 0.0314(9) Uani 1 1 d .
O01 O -0.0318(2) 0.6933(2) 0.8001(7) 0.0714(12) Uani 1 1 d .
H01 H 0.048(3) 0.549(3) 0.851(7) 0.048(14) Uiso 1 1 d .
H02 H 0.089(4) 0.564(4) 1.047(12) 0.11(2) Uiso 1 1 d .
H03 H 0.089(3) 0.633(3) 0.869(7) 0.051(14) Uiso 1 1 d .
H001 H -0.0410 0.7420 0.8223 1.3(6) Uiso 1 1 d .
H002 H -0.0354 0.6862 0.6717 1.2(6) Uiso 1 1 d .

loop_
_atom_site_aniso_label
_atom_site_aniso_U_11
_atom_site_aniso_U_22
_atom_site_aniso_U_33
_atom_site_aniso_U_23
_atom_site_aniso_U_13
_atom_site_aniso_U_12
O3 0.0271(16) 0.0175(14) 0.0412(19) 0.0008(12) -0.0029(13) 0.0006(11)
O4 0.0249(17) 0.0171(14) 0.051(2) -0.0002(14) -0.0004(14) -0.0044(11)
O5 0.0275(16) 0.0166(14) 0.049(2) 0.0018(13) 0.0004(13) 0.0011(11)
O6 0.0254(17) 0.0191(15) 0.063(2) -0.0007(15) -0.0029(15) 0.0056(11)
O7 0.0302(16) 0.0203(15) 0.052(2) -0.0045(14) 0.0036(14) 0.0053(12)
O8 0.0226(15) 0.0218(14) 0.0352(18) -0.0012(12) 0.0017(13) -0.0024(11)
C10 0.025(2) 0.0155(18) 0.019(2) -0.0011(16) -0.0062(16) 0.0009(15)
C11 0.023(2) 0.0223(19) 0.018(2) -0.0005(16) -0.0047(16) 0.0012(16)
C12 0.024(2) 0.020(2) 0.016(2) 0.0020(16) -0.0034(17) -0.0009(15)
C13 0.032(2) 0.018(2) 0.019(2) -0.0001(16) -0.0023(17) -0.0036(16)
C14 0.026(2) 0.0150(18) 0.018(2) -0.0015(16) -0.0073(16) -0.0003(15)
C15 0.025(2) 0.0175(19) 0.021(2) -0.0007(16) -0.0064(17) 0.0036(15)
C16 0.020(2) 0.023(2) 0.016(2) 0.0008(16) -0.0064(16) -0.0008(16)
C17 0.023(2) 0.021(2) 0.021(2) 0.0021(16) -0.0057(17) 0.0015(16)
C18 0.026(2) 0.024(2) 0.017(2) 0.0024(17) -0.0038(17) -0.0017(17)
O1 0.0294(17) 0.0326(17) 0.053(2) -0.0153(15) 0.0027(14) -0.0028(13)
O2 0.0300(16) 0.0254(15) 0.047(2) -0.0096(14) 0.0016(14) -0.0039(12)
C1 0.025(2) 0.026(2) 0.029(3) 0.0015(18) 0.0001(18) -0.0043(16)
C2 0.036(3) 0.033(2) 0.029(3) 0.0009(19) -0.005(2) -0.0016(18)
C3 0.059(3) 0.034(3) 0.050(3) 0.016(2) 0.006(3) 0.016(2)
C4 0.040(3) 0.036(3) 0.068(4) 0.006(3) -0.004(3) 0.008(2)
C5 0.024(2) 0.037(3) 0.055(3) -0.004(2) 0.000(2) -0.0036(18)
C6 0.028(2) 0.028(2) 0.042(3) -0.0007(19) -0.0021(19) -0.0058(17)
C7 0.023(2) 0.033(2) 0.030(3) -0.0047(19) -0.0002(18) -0.0017(17)
C8 0.026(2) 0.024(2) 0.024(2) -0.0013(17) -0.0051(18) 0.0015(17)
C9 0.037(3) 0.021(2) 0.033(3) 0.0024(18) -0.001(2) -0.0056(17)
N1 0.037(2) 0.020(2) 0.037(3) -0.0049(17) 0.0012(18) 0.0007(16)
O01 0.069(3) 0.060(2) 0.085(3) 0.002(2) 0.004(2) -0.0054(19)

loop_
_atom_type_symbol
_atom_type_description
_atom_type_scat_dispersion_real
_atom_type_scat_dispersion_imag
_atom_type_scat_source
C C 0.0033 0.0016 'International Tables Vol C Tables 4.2.6.8 and 6.1.1.4'
H H 0.0000 0.0000 'International Tables Vol C Tables 4.2.6.8 and 6.1.1.4'
N N 0.0061 0.0033 'International Tables Vol C Tables 4.2.6.8 and 6.1.1.4'
O O 0.0106 0.0060 'International Tables Vol C Tables 4.2.6.8 and 6.1.1.4'

loop_
_geom_angle_atom_site_label_1
_geom_angle_atom_site_label_2
_geom_angle_atom_site_label_3
_geom_angle
C15 C10 C11 119.5(3)
C15 C10 C16 117.7(3)
C11 C10 C16 122.8(3)
C12 C11 C10 119.7(4)
C11 C12 C13 120.2(3)
C11 C12 C17 121.8(3)
C13 C12 C17 118.0(3)
C14 C13 C12 120.4(3)
C13 C14 C15 119.0(4)
C13 C14 C18 121.9(3)
C15 C14 C18 119.0(3)
C10 C15 C14 121.1(3)
O3 C16 O4 123.6(3)
O3 C16 C10 121.2(3)
O4 C16 C10 115.3(3)
O5 C17 O6 124.0(3)
O5 C17 C12 122.3(3)
O6 C17 C12 113.7(3)
O7 C18 O8 125.0(3)
O7 C18 C14 120.5(3)
O8 C18 C14 114.5(3)
C9 C1 C7 113.7(3)
C9 C1 C2 110.1(3)
C7 C1 C2 111.8(3)
C9 C1 C6 104.3(3)
C7 C1 C6 107.7(3)
C2 C1 C6 108.9(3)
C3 C2 C1 113.1(4)
C2 C3 C4 111.6(4)
C5 C4 C3 110.8(4)
C4 C5 C6 110.9(4)
C5 C6 C1 114.3(3)
C8 C7 C1 120.4(3)
O1 C8 O2 120.9(4)
O1 C8 C7 122.8(3)
O2 C8 C7 116.2(3)
N1 C9 C1 116.0(3)

loop_
_geom_bond_atom_site_label_1
_geom_bond_atom_site_label_2
_geom_bond_distance
O3 C16 1.224(4)
O4 C16 1.306(4)
O5 C17 1.228(4)
O6 C17 1.302(4)
O7 C18 1.224(4)
O8 C18 1.299(4)
C10 C15 1.386(5)
C10 C11 1.389(5)
C10 C16 1.478(5)
C11 C12 1.384(5)
C12 C13 1.393(5)
C12 C17 1.494(5)
C13 C14 1.378(5)
C14 C15 1.388(5)
C14 C18 1.502(5)
O1 C8 1.238(5)
O2 C8 1.287(4)
C1 C9 1.523(5)
C1 C7 1.539(6)
C1 C2 1.544(6)
C1 C6 1.546(5)
C2 C3 1.524(6)
C3 C4 1.528(7)
C4 C5 1.509(7)
C5 C6 1.521(6)
C7 C8 1.496(5)
C9 N1 1.486(5)
